data_1516517
loop_
_publ_author_name
'Zhang, Zhi-Jing'
'Quan, Xue-Jing'
'Ren, Zhi-Hui'
'Wang, Yao-Yu'
'Guan, Zheng-Hui'

_publ_section_title
;
 A Facile BPO-Mediated ortho-Hydroxylation and Benzoylation of N-Alkyl
 Anilines for Synthesis of 2-Benzamidophenols.
;
_journal_issue 12
_journal_name_full 'Organic letters'
_journal_page_first 3292
_journal_page_last 3295
_journal_paper_doi 10.1021/ol501293c
_journal_volume 16
_journal_year 2014
_chemical_formula_sum 'C15 H15 N O2'
_chemical_formula_weight 241.28
_chemical_name_systematic
; 
 ? 
;
_space_group_IT_number 14
_symmetry_cell_setting monoclinic
_symmetry_space_group_name_Hall '-P 2yn'
_symmetry_space_group_name_H-M 'P 1 21/n 1'
_atom_sites_solution_hydrogens geom
_atom_sites_solution_primary direct
_atom_sites_solution_secondary difmap
_audit_creation_method SHELXL-97
_cell_angle_alpha 90.00
_cell_angle_beta 93.195(3)
_cell_angle_gamma 90.00
_cell_formula_units_Z 4
_cell_length_a 10.2481(16)
_cell_length_b 10.1664(17)
_cell_length_c 12.1731(19)
_cell_measurement_reflns_used 2239
_cell_measurement_temperature 296(2)
_cell_measurement_theta_max 24.48
_cell_measurement_theta_min 2.61
_cell_volume 1266.3(4)
_computing_cell_refinement 'Bruker SAINT'
_computing_data_collection 'Bruker APEX2'
_computing_data_reduction 'Bruker SAINT'
_computing_molecular_graphics 'Bruker SHELXTL'
_computing_publication_material 'Bruker SHELXTL'
_computing_structure_refinement 'SHELXL-97 (Sheldrick, 2008)'
_computing_structure_solution 'SHELXS-97 (Sheldrick, 2008)'
_diffrn_ambient_temperature 296(2)
_diffrn_measured_fraction_theta_full 0.999
_diffrn_measured_fraction_theta_max 0.999
_diffrn_measurement_device_type 'Bruker APEX-II CCD'
_diffrn_measurement_method '\f and \w scans'
_diffrn_radiation_monochromator graphite
_diffrn_radiation_source 'fine-focus sealed tube'
_diffrn_radiation_type MoK\a
_diffrn_radiation_wavelength 0.71073
_diffrn_reflns_av_R_equivalents 0.0182
_diffrn_reflns_av_sigmaI/netI 0.0248
_diffrn_reflns_limit_h_max 10
_diffrn_reflns_limit_h_min -12
_diffrn_reflns_limit_k_max 12
_diffrn_reflns_limit_k_min -11
_diffrn_reflns_limit_l_max 14
_diffrn_reflns_limit_l_min -10
_diffrn_reflns_number 6141
_diffrn_reflns_theta_full 25.10
_diffrn_reflns_theta_max 25.10
_diffrn_reflns_theta_min 2.53
_exptl_absorpt_coefficient_mu 0.084
_exptl_absorpt_correction_T_max 0.9807
_exptl_absorpt_correction_T_min 0.9699
_exptl_absorpt_correction_type none
_exptl_crystal_density_diffrn 1.266
_exptl_crystal_density_method 'not measured'
_exptl_crystal_F_000 512
_exptl_crystal_size_max 0.37
_exptl_crystal_size_mid 0.31
_exptl_crystal_size_min 0.23
_refine_diff_density_max 0.186
_refine_diff_density_min -0.182
_refine_diff_density_rms 0.054
_refine_ls_extinction_method none
_refine_ls_goodness_of_fit_ref 1.053
_refine_ls_hydrogen_treatment mixed
_refine_ls_matrix_type full
_refine_ls_number_parameters 166
_refine_ls_number_reflns 2248
_refine_ls_number_restraints 0
_refine_ls_restrained_S_all 1.053
_refine_ls_R_factor_all 0.0522
_refine_ls_R_factor_gt 0.0414
_refine_ls_shift/su_max 0.000
_refine_ls_shift/su_mean 0.000
_refine_ls_structure_factor_coef Fsqd
_refine_ls_weighting_details 'calc w=1/[\s^2^(Fo^2^)+(0.0717P)^2^+0.1435P] where P=(Fo^2^+2Fc^2^)/3'
_refine_ls_weighting_scheme calc
_refine_ls_wR_factor_gt 0.1178
_refine_ls_wR_factor_ref 0.1273
_reflns_number_gt 1795
_reflns_number_total 2248
_reflns_threshold_expression >2sigma(I)
_cod_data_source_file ol501293c_si_003.cif
_cod_data_source_block xb7314_0m
_cod_depositor_comments
;
The following automatic conversions were performed:

'_symmetry_cell_setting' value 'Monoclinic' changed to 'monoclinic'
according to
/usr/data/users/saulius/crontab/automatic-downloads/rss-feeds/ACS/lib/dictionaries/cif_core.dic
dictionary named 'cif_core.dic' version 2.4.2 from 2011-04-26.

Automatic conversion script
Id: cif_fix_values 2281 2013-09-26 08:29:07Z andrius 

 Adding full bibliography for 1516517--1516518.cif.
;
_cod_original_sg_symbol_H-M P2(1)/n
_cod_database_code 1516517

loop_
_symmetry_equiv_pos_as_xyz
'x, y, z'
'-x+1/2, y+1/2, -z+1/2'
'-x, -y, -z'
'x-1/2, -y-1/2, z-1/2'

loop_
_atom_site_label
_atom_site_type_symbol
_atom_site_fract_x
_atom_site_fract_y
_atom_site_fract_z
_atom_site_U_iso_or_equiv
_atom_site_adp_type
_atom_site_occupancy
_atom_site_symmetry_multiplicity
_atom_site_calc_flag
_atom_site_refinement_flags
N1 N 0.65199(12) 0.98976(12) 0.62930(10) 0.0462(3) Uani 1 1 d .
O1 O 0.51972(13) 1.21046(11) 0.71115(10) 0.0617(4) Uani 1 1 d .
H1 H 0.4951 1.1719 0.6546 0.093 Uiso 1 1 calc R
O2 O 0.60773(12) 0.87064(11) 0.47664(9) 0.0588(4) Uani 1 1 d .
C1 C 0.5148(2) 1.2734(2) 0.93260(18) 0.0795(6) Uani 1 1 d .
H1A H 0.5287 1.2812 1.0110 0.119 Uiso 1 1 calc R
H1B H 0.4229 1.2667 0.9137 0.119 Uiso 1 1 calc R
H1C H 0.5494 1.3496 0.8979 0.119 Uiso 1 1 calc R
C2 C 0.58306(16) 1.15222(17) 0.89387(14) 0.0560(4) Uani 1 1 d .
C3 C 0.64508(19) 1.0645(2) 0.96630(15) 0.0642(5) Uani 1 1 d .
H3 H 0.6447 1.0812 1.0414 0.077 Uiso 1 1 calc R
C4 C 0.70734(19) 0.95333(19) 0.93131(15) 0.0629(5) Uani 1 1 d .
H4 H 0.7475 0.8959 0.9821 0.076 Uiso 1 1 calc R
C5 C 0.70951(16) 0.92802(16) 0.82020(14) 0.0537(4) Uani 1 1 d .
H5 H 0.7530 0.8543 0.7955 0.064 Uiso 1 1 calc R
C6 C 0.64677(15) 1.01252(14) 0.74543(13) 0.0458(4) Uani 1 1 d .
C7 C 0.58267(15) 1.12425(15) 0.78157(13) 0.0483(4) Uani 1 1 d .
C8 C 0.74016(18) 1.07537(17) 0.57080(15) 0.0592(5) Uani 1 1 d .
H8A H 0.7732 1.0284 0.5098 0.089 Uiso 1 1 calc R
H8B H 0.8117 1.1020 0.6201 0.089 Uiso 1 1 calc R
H8C H 0.6933 1.1518 0.5442 0.089 Uiso 1 1 calc R
C9 C 0.59177(14) 0.88911(15) 0.57520(13) 0.0454(4) Uani 1 1 d .
C10 C 0.50759(15) 0.79752(15) 0.63698(12) 0.0466(4) Uani 1 1 d .
C11 C 0.52858(18) 0.66434(17) 0.62546(17) 0.0630(5) Uani 1 1 d .
H11 H 0.5934 0.6348 0.5810 0.076 Uiso 1 1 calc R
C12 C 0.4541(2) 0.5749(2) 0.6794(2) 0.0816(6) Uani 1 1 d .
H12 H 0.4706 0.4853 0.6731 0.098 Uiso 1 1 calc R
C13 C 0.3560(2) 0.6178(2) 0.74229(19) 0.0814(7) Uani 1 1 d .
H13 H 0.3062 0.5571 0.7789 0.098 Uiso 1 1 calc R
C14 C 0.33055(19) 0.7503(2) 0.75178(17) 0.0729(6) Uani 1 1 d .
H14 H 0.2620 0.7790 0.7927 0.088 Uiso 1 1 calc R
C15 C 0.40739(16) 0.84011(18) 0.70025(14) 0.0578(4) Uani 1 1 d .
H15 H 0.3919 0.9297 0.7080 0.069 Uiso 1 1 calc R

loop_
_atom_site_aniso_label
_atom_site_aniso_U_11
_atom_site_aniso_U_22
_atom_site_aniso_U_33
_atom_site_aniso_U_23
_atom_site_aniso_U_13
_atom_site_aniso_U_12
N1 0.0509(8) 0.0420(7) 0.0468(7) 0.0008(5) 0.0116(6) 0.0013(6)
O1 0.0717(8) 0.0491(7) 0.0642(8) -0.0095(5) 0.0012(6) 0.0094(6)
O2 0.0675(8) 0.0626(7) 0.0470(7) -0.0051(5) 0.0098(6) 0.0054(6)
C1 0.0852(14) 0.0792(14) 0.0754(13) -0.0280(11) 0.0168(11) 0.0019(11)
C2 0.0533(10) 0.0594(10) 0.0562(10) -0.0131(8) 0.0113(8) -0.0103(8)
C3 0.0674(11) 0.0767(12) 0.0490(10) -0.0076(9) 0.0073(9) -0.0162(10)
C4 0.0694(12) 0.0641(11) 0.0546(11) 0.0059(9) -0.0025(9) -0.0082(9)
C5 0.0542(9) 0.0498(9) 0.0572(10) 0.0003(7) 0.0032(8) -0.0027(7)
C6 0.0473(9) 0.0428(8) 0.0480(9) -0.0021(7) 0.0083(7) -0.0060(7)
C7 0.0454(8) 0.0450(8) 0.0553(10) -0.0027(7) 0.0079(7) -0.0058(7)
C8 0.0643(11) 0.0566(10) 0.0584(11) 0.0048(8) 0.0188(8) -0.0047(8)
C9 0.0460(8) 0.0434(8) 0.0474(9) -0.0006(7) 0.0058(7) 0.0101(7)
C10 0.0467(8) 0.0457(8) 0.0471(9) -0.0014(7) -0.0008(7) 0.0014(7)
C11 0.0591(11) 0.0477(10) 0.0822(13) -0.0017(9) 0.0035(9) 0.0025(8)
C12 0.0802(14) 0.0506(11) 0.1124(18) 0.0100(11) -0.0078(13) -0.0110(10)
C13 0.0784(14) 0.0820(15) 0.0831(15) 0.0152(11) -0.0009(12) -0.0357(12)
C14 0.0610(11) 0.0943(16) 0.0645(12) -0.0087(11) 0.0125(9) -0.0227(11)
C15 0.0544(10) 0.0573(10) 0.0625(11) -0.0086(8) 0.0108(8) -0.0046(8)

loop_
_atom_type_symbol
_atom_type_description
_atom_type_scat_dispersion_real
_atom_type_scat_dispersion_imag
_atom_type_scat_source
C C 0.0033 0.0016 'International Tables Vol C Tables 4.2.6.8 and 6.1.1.4'
H H 0.0000 0.0000 'International Tables Vol C Tables 4.2.6.8 and 6.1.1.4'
N N 0.0061 0.0033 'International Tables Vol C Tables 4.2.6.8 and 6.1.1.4'
O O 0.0106 0.0060 'International Tables Vol C Tables 4.2.6.8 and 6.1.1.4'

loop_
_geom_angle_atom_site_label_1
_geom_angle_atom_site_label_2
_geom_angle_atom_site_label_3
_geom_angle
C9 N1 C6 124.20(13)
C9 N1 C8 119.39(13)
C6 N1 C8 116.09(13)
C7 O1 H1 109.5
C2 C1 H1A 109.5
C2 C1 H1B 109.5
H1A C1 H1B 109.5
C2 C1 H1C 109.5
H1A C1 H1C 109.5
H1B C1 H1C 109.5
C3 C2 C7 117.96(16)
C3 C2 C1 122.20(17)
C7 C2 C1 119.82(17)
C4 C3 C2 122.43(17)
C4 C3 H3 118.8
C2 C3 H3 118.8
C3 C4 C5 119.33(17)
C3 C4 H4 120.3
C5 C4 H4 120.3
C4 C5 C6 119.83(16)
C4 C5 H5 120.1
C6 C5 H5 120.1
C5 C6 C7 120.51(15)
C5 C6 N1 120.40(14)
C7 C6 N1 119.03(14)
O1 C7 C6 122.67(15)
O1 C7 C2 117.41(14)
C6 C7 C2 119.91(15)
N1 C8 H8A 109.5
N1 C8 H8B 109.5
H8A C8 H8B 109.5
N1 C8 H8C 109.5
H8A C8 H8C 109.5
H8B C8 H8C 109.5
O2 C9 N1 120.58(14)
O2 C9 C10 120.27(14)
N1 C9 C10 119.14(13)
C11 C10 C15 119.17(16)
C11 C10 C9 117.46(15)
C15 C10 C9 123.31(14)
C12 C11 C10 120.41(19)
C12 C11 H11 119.8
C10 C11 H11 119.8
C13 C12 C11 120.0(2)
C13 C12 H12 120.0
C11 C12 H12 120.0
C12 C13 C14 120.44(19)
C12 C13 H13 119.8
C14 C13 H13 119.8
C13 C14 C15 119.56(19)
C13 C14 H14 120.2
C15 C14 H14 120.2
C14 C15 C10 120.34(17)
C14 C15 H15 119.8
C10 C15 H15 119.8

loop_
_geom_bond_atom_site_label_1
_geom_bond_atom_site_label_2
_geom_bond_distance
N1 C9 1.3477(19)
N1 C6 1.436(2)
N1 C8 1.467(2)
O1 C7 1.363(2)
O1 H1 0.8200
O2 C9 1.2342(19)
C1 C2 1.505(3)
C1 H1A 0.9600
C1 H1B 0.9600
C1 H1C 0.9600
C2 C3 1.383(3)
C2 C7 1.396(2)
C3 C4 1.377(3)
C3 H3 0.9300
C4 C5 1.378(2)
C4 H4 0.9300
C5 C6 1.384(2)
C5 H5 0.9300
C6 C7 1.396(2)
C8 H8A 0.9600
C8 H8B 0.9600
C8 H8C 0.9600
C9 C10 1.500(2)
C10 C11 1.379(2)
C10 C15 1.387(2)
C11 C12 1.377(3)
C11 H11 0.9300
C12 C13 1.369(3)
C12 H12 0.9300
C13 C14 1.379(3)
C13 H13 0.9300
C14 C15 1.379(3)
C14 H14 0.9300
C15 H15 0.9300

loop_
_geom_torsion_atom_site_label_1
_geom_torsion_atom_site_label_2
_geom_torsion_atom_site_label_3
_geom_torsion_atom_site_label_4
_geom_torsion
C7 C2 C3 C4 1.1(3)
C1 C2 C3 C4 179.82(18)
C2 C3 C4 C5 0.5(3)
C3 C4 C5 C6 -1.5(3)
C4 C5 C6 C7 0.8(2)
C4 C5 C6 N1 177.89(14)
C9 N1 C6 C5 69.4(2)
C8 N1 C6 C5 -104.11(17)
C9 N1 C6 C7 -113.51(16)
C8 N1 C6 C7 72.98(19)
C5 C6 C7 O1 179.90(14)
N1 C6 C7 O1 2.8(2)
C5 C6 C7 C2 0.8(2)
N1 C6 C7 C2 -176.26(13)
C3 C2 C7 O1 179.12(15)
C1 C2 C7 O1 0.4(2)
C3 C2 C7 C6 -1.8(2)
C1 C2 C7 C6 179.49(16)
C6 N1 C9 O2 -175.11(14)
C8 N1 C9 O2 -1.8(2)
C6 N1 C9 C10 3.4(2)
C8 N1 C9 C10 176.67(13)
O2 C9 C10 C11 48.2(2)
N1 C9 C10 C11 -130.24(16)
O2 C9 C10 C15 -128.86(17)
N1 C9 C10 C15 52.7(2)
C15 C10 C11 C12 -2.4(3)
C9 C10 C11 C12 -179.61(17)
C10 C11 C12 C13 2.0(3)
C11 C12 C13 C14 0.3(3)
C12 C13 C14 C15 -2.1(3)
C13 C14 C15 C10 1.6(3)
C11 C10 C15 C14 0.6(3)
C9 C10 C15 C14 177.64(16)
